data_2006167
loop_
_publ_author_name
'Wong, Man Shing'
'Gramlich, Volker'
'Pan, Feng'
'Bosshard, Christian'
'G\"unter, Peter'

_publ_section_title
;
 5-Methylthiophene-2-carboxaldehyde 4-Nitrophenylhydrazone--Water (1/1)
;
_journal_issue 6
_journal_name_full 'Acta Crystallographica Section C'
_journal_page_first 757
_journal_page_last 759
_journal_paper_doi 10.1107/S0108270197002552
_journal_volume 53
_journal_year 1997
_chemical_formula_iupac 'C12 H11 N3 O2 S, H2 O1'
_chemical_formula_sum 'C12 H13 N3 O3 S'
_chemical_formula_weight 279.31
_chemical_name_common MTNPH
_chemical_name_systematic
;
5-methylthiophenecarboxaldehyde-4-nitrophenylhydrazone monohydrate
;
_space_group_IT_number 4
_symmetry_cell_setting monoclinic
_symmetry_space_group_name_Hall 'P 2yb'
_symmetry_space_group_name_H-M 'P 1 21 1'
_audit_creation_method SHELXL93
_cell_angle_alpha 90.00
_cell_angle_beta 93.17(6)
_cell_angle_gamma 90.00
_cell_formula_units_Z 2
_cell_length_a 9.844(7)
_cell_length_b 3.901(3)
_cell_length_c 17.245(15)
_cell_measurement_reflns_used 24
_cell_measurement_temperature 293(2)
_cell_measurement_theta_max 12
_cell_measurement_theta_min 10
_cell_volume 661.2(9)
_computing_cell_refinement 'P3 Users Manual'
_computing_data_collection 'P3 Users Manual (Siemens, 1992)'
_computing_data_reduction 'SHELXTL-Plus (Sheldrick, 1990)'
_computing_molecular_graphics SHELXTL-Plus
_computing_publication_material SHELXL93
_computing_structure_refinement 'SHELXL93 (Sheldrick, 1993)'
_computing_structure_solution SHELXTL-Plus
_diffrn_ambient_temperature 293(2)
_diffrn_measurement_device 'Syntex P2~1~ four-circle'
_diffrn_measurement_method \w
_diffrn_radiation_monochromator graphite
_diffrn_radiation_source 'fine-focus sealed tube'
_diffrn_radiation_type MoK\a
_diffrn_radiation_wavelength 0.71073
_diffrn_reflns_av_R_equivalents 0.0785
_diffrn_reflns_av_sigmaI/netI 0.1106
_diffrn_reflns_limit_h_max 14
_diffrn_reflns_limit_h_min 0
_diffrn_reflns_limit_k_max 5
_diffrn_reflns_limit_k_min 0
_diffrn_reflns_limit_l_max 25
_diffrn_reflns_limit_l_min -25
_diffrn_reflns_number 3454
_diffrn_reflns_theta_max 32
_diffrn_reflns_theta_min 2.07
_diffrn_standards_decay_% 0
_diffrn_standards_interval_count 120
_diffrn_standards_number 2
_exptl_absorpt_coefficient_mu 0.252
_exptl_absorpt_correction_type none
_exptl_crystal_colour red
_exptl_crystal_density_diffrn 1.403
_exptl_crystal_density_method 'not measured '
_exptl_crystal_description prism
_exptl_crystal_F_000 292
_exptl_crystal_size_max 0.25
_exptl_crystal_size_mid 0.25
_exptl_crystal_size_min 0.20
_refine_diff_density_max 0.203
_refine_diff_density_min -0.251
_refine_ls_abs_structure_details 'Flack (1983)'
_refine_ls_abs_structure_Flack 0.03(11)
_refine_ls_extinction_coef 0.005(2)
_refine_ls_extinction_method SHELXL93
_refine_ls_goodness_of_fit_all 0.674
_refine_ls_goodness_of_fit_obs 0.996
_refine_ls_hydrogen_treatment 'H atoms: see below'
_refine_ls_matrix_type full
_refine_ls_number_parameters 193
_refine_ls_number_reflns 2594
_refine_ls_number_restraints 0
_refine_ls_restrained_S_all 0.674
_refine_ls_restrained_S_obs 0.996
_refine_ls_R_factor_all 0.0943
_refine_ls_R_factor_obs .0385
_refine_ls_shift/esd_max 0.001
_refine_ls_shift/esd_mean 0.000
_refine_ls_structure_factor_coef Fsqd
_refine_ls_weighting_details 'w = 1/[\s^2^(Fo^2^) + (0.0318P)^2^] where P = (Fo^2^+2Fc^2^)/3'
_refine_ls_weighting_scheme calc
_refine_ls_wR_factor_all 0.0815
_refine_ls_wR_factor_obs .0748
_reflns_number_observed 1112
_reflns_number_total 2594
_reflns_observed_criterion >2sigma(I)
_cod_data_source_file ab1423.cif
_cod_data_source_block dan1
_cod_depositor_comments
;
The following automatic conversions were performed:

'_refine_ls_weighting_scheme' value 'calc w = 1/[\s^2^(Fo^2^) +
(0.0318P)^2^] where P = (Fo^2^+2Fc^2^)/3' was changed to 'calc'. New
tag '_refine_ls_weighting_details' was created. The value of the new
tag was set to 'w = 1/[\s^2^(Fo^2^) + (0.0318P)^2^] where P =
(Fo^2^+2Fc^2^)/3'.

Automatic conversion script
Id: cif_fix_values 3143 2015-03-26 13:38:13Z robertas 
;
_cod_original_sg_symbol_H-M 'P 21'
_cod_database_code 2006167

loop_
_symmetry_equiv_pos_as_xyz
'x, y, z'
'-x, y+1/2, -z'

loop_
_atom_site_aniso_label
_atom_site_aniso_U_11
_atom_site_aniso_U_22
_atom_site_aniso_U_33
_atom_site_aniso_U_12
_atom_site_aniso_U_13
_atom_site_aniso_U_23
S .0469(4) .0454(4) .0495(4) -.0038(5) .0062(3) .0012(5)
N1 .058(2) .072(3) .062(2) .002(2) .0063(14) -.026(2)
N2 .0534(14) .052(2) .0425(13) -.0024(14) .0025(11) .0003(13)
N3 .054(2) .067(2) .0405(14) -.013(2) .0043(13) .0083(15)
O1 .0611(15) .119(3) .094(2) -.023(2) .0198(14) .000(2)
O2 .0635(14) .147(3) .0683(14) -.004(3) -.0102(11) -.020(2)
C1 .046(2) .035(2) .052(2) -.002(2) .0066(13) -.002(2)
C2 .050(2) .051(2) .063(2) -.003(2) .014(2) .001(2)
C3 .044(2) .060(2) .064(2) -.002(2) -.003(2) -.006(2)
C4 .053(2) .039(2) .052(2) .007(2) .0005(13) -.004(2)
C5 .080(2) .056(3) .054(2) .001(2) -.006(2) -.002(2)
C6 .058(2) .045(2) .051(2) .000(2) .013(2) .000(2)
C7 .051(2) .043(2) .0391(15) .002(2) .0049(13) -.0027(14)
C8 .059(2) .054(2) .040(2) -.003(2) .0105(15) .005(2)
C9 .058(2) .059(2) .041(2) .006(2) .0003(14) -.003(2)
C10 .049(2) .047(2) .0480(15) -.006(2) .0080(12) -.016(2)
C11 .057(2) .052(3) .046(2) -.011(2) .0113(13) .001(2)
C12 .061(2) .050(2) .0402(14) -.005(2) .0066(12) .000(2)
O1W .068(2) .100(3) .083(2) -.014(2) .009(2) .003(2)

loop_
_atom_site_label
_atom_site_fract_x
_atom_site_fract_y
_atom_site_fract_z
_atom_site_U_iso_or_equiv
_atom_site_thermal_displace_type
_atom_site_calc_flag
_atom_site_refinement_flags
_atom_site_occupancy
_atom_site_disorder_group
_atom_site_type_symbol
S .40396(7) .2768 .07180(4) .0471(2) Uani d . 1 . S
N1 1.1457(3) .3460(9) .3692(2) .0637(10) Uani d . 1 . N
N2 .5354(2) .1264(8) .23212(13) .0492(6) Uani d . 1 . N
N3 .5998(3) .0453(8) .30243(14) .0538(7) Uani d . 1 . N
H3N .557(3) -.062(8) .3369(13) .041(8) Uiso d . 1 . H
O1 1.2075(2) .5160(9) .32268(14) .0905(10) Uani d . 1 . O
O2 1.1992(2) .2465(12) .43152(12) .0934(10) Uani d . 1 . O
C1 .3325(3) .0991(8) .1518(2) .0443(7) Uani d . 1 . C
C2 .2002(3) .0232(10) .1353(2) .0540(8) Uani d . 1 . C
H2 .1435(3) -.0705(10) .1711(2) .065 Uiso calc R 1 . H
C3 .1574(3) .1016(10) .0577(2) .0561(9) Uani d . 1 . C
H3A .0694(3) .0597(10) .0375(2) .067 Uiso calc R 1 . H
C4 .2526(3) .2395(11) .0159(2) .0479(8) Uani d . 1 . C
C5 .2452(3) .3520(10) -.0670(2) .0640(11) Uani d . 1 . C
H5A .3175(15) .247(5) -.0935(3) .096 Uiso calc R 1 . H
H5B .254(2) .5968(11) -.0693(2) .096 Uiso calc R 1 . H
H5C .1592(10) .285(5) -.0913(4) .096 Uiso calc R 1 . H
C6 .4110(3) .0388(9) .2232(2) .0511(8) Uani d . 1 . C
H6 .367(2) -.068(7) .2660(13) .047(8) Uiso d . 1 . H
C7 .7329(3) .1219(8) .31731(15) .0444(7) Uani d . 1 . C
C8 .7959(3) .0273(10) .3891(2) .0504(8) Uani d . 1 . C
H8 .742(3) -.071(8) .4288(14) .056(9) Uiso d . 1 . H
C9 .9305(3) .0979(9) .4052(2) .0530(8) Uani d . 1 . C
H9 .9721(3) .0341(9) .4527(2) .064 Uiso calc R 1 . H
C10 1.0049(3) .2635(12) .35095(15) .0478(7) Uani d . 1 . C
C11 .9445(3) .3574(8) .2799(2) .0511(9) Uani d . 1 . C
H11 .9961(3) .4664(8) .2436(2) .061 Uiso calc R 1 . H
C12 .8107(3) .2923(12) .26235(14) .0500(7) Uani d . 1 . C
H12 .7705(3) .3592(12) .21466(14) .060 Uiso calc R 1 . H
O1W .4667(3) -.2938(11) .4377(2) .0835(11) Uani d . 1 . O
H1W .391(4) -.366(13) .424(2) .12(2) Uiso d . 1 . H
H2W .461(4) -.111(11) .467(2) .09(2) Uiso d . 1 . H

loop_
_atom_type_symbol
_atom_type_description
_atom_type_scat_dispersion_real
_atom_type_scat_dispersion_imag
_atom_type_scat_source
C C 0.0033 0.0016 'International Tables Vol C Tables 4.2.6.8 and 6.1.1.4'
H H 0.0000 0.0000 'International Tables Vol C Tables 4.2.6.8 and 6.1.1.4'
N N 0.0061 0.0033 'International Tables Vol C Tables 4.2.6.8 and 6.1.1.4'
O O 0.0106 0.0060 'International Tables Vol C Tables 4.2.6.8 and 6.1.1.4'
S S 0.1246 0.1234 'International Tables Vol C Tables 4.2.6.8 and 6.1.1.4'

loop_
_geom_angle_atom_site_label_1
_geom_angle_atom_site_label_2
_geom_angle_atom_site_label_3
_geom_angle
_geom_angle_publ_flag
C1 S C4 92.0(2) yes
O1 N1 O2 122.4(3) yes
O1 N1 C10 119.0(3) yes
O2 N1 C10 118.6(3) yes
C6 N2 N3 116.1(3) yes
C7 N3 N2 120.7(3) yes
C7 N3 H3N 118.9(17) ?
N2 N3 H3N 120.3(17) ?
C2 C1 C6 127.7(3) ?
C2 C1 S 110.5(2) ?
C6 C1 S 121.8(2) ?
C1 C2 C3 112.7(3) ?
C1 C2 H2 123.7 ?
C3 C2 H2 123.7 ?
C4 C3 C2 114.7(3) ?
C4 C3 H3A 122.6 ?
C2 C3 H3A 122.6 ?
C3 C4 C5 129.8(3) ?
C3 C4 S 110.1(2) ?
C5 C4 S 120.1(2) ?
C4 C5 H5A 109.5 ?
C4 C5 H5B 109.5 ?
H5A C5 H5B 109.5 ?
C4 C5 H5C 109.5 ?
H5A C5 H5C 109.5 ?
H5B C5 H5C 109.5 ?
N2 C6 C1 121.9(3) ?
N2 C6 H6 119.5 ?
C1 C6 H6 118.6 ?
N3 C7 C8 119.0(3) ?
N3 C7 C12 122.0(3) ?
C8 C7 C12 119.0(3) ?
C9 C8 C7 120.1(3) ?
C9 C8 H8 119.9 ?
C7 C8 H8 119.8 ?
C8 C9 C10 120.2(3) ?
C8 C9 H9 119.9 ?
C10 C9 H9 119.9 ?
C9 C10 C11 120.5(3) ?
C9 C10 N1 119.8(3) ?
C11 C10 N1 119.7(3) ?
C12 C11 C10 120.8(3) ?
C12 C11 H11 119.6 ?
C10 C11 H11 119.6 ?
C11 C12 C7 119.5(3) ?
C11 C12 H12 120.3 ?
C7 C12 H12 120.3 ?
H1W O1W H2W 111(4) ?

loop_
_geom_bond_atom_site_label_1
_geom_bond_atom_site_label_2
_geom_bond_site_symmetry_2
_geom_bond_distance
_geom_bond_publ_flag
S C1 . 1.728(3) yes
S C4 . 1.735(3) yes
N1 O1 . 1.227(3) yes
N1 O2 . 1.234(3) yes
N1 C10 . 1.441(4) yes
N2 C6 . 1.272(4) yes
N2 N3 . 1.374(3) yes
N3 C7 . 1.354(4) yes
N3 H3N . .86(2) ?
C1 C2 . 1.350(4) ?
C1 C6 . 1.435(4) ?
C2 C3 . 1.415(4) ?
C2 H2 . .93 ?
C3 C4 . 1.328(4) ?
C3 H3A . .93 ?
C4 C5 . 1.493(4) ?
C5 H5A . .96 ?
C5 H5B . .96 ?
C5 H5C . .96 ?
C6 H6 . .97(2) ?
C7 C8 . 1.404(4) ?
C7 C12 . 1.417(4) ?
C8 C9 . 1.366(4) ?
C8 H8 . .97(3) ?
C9 C10 . 1.380(4) ?
C9 H9 . .93 ?
C10 C11 . 1.382(4) ?
C11 C12 . 1.359(4) ?
C11 H11 . .93 ?
C12 H12 . .93 ?
O1W H1W . .82(4) ?
O1W H2W . .87(4) ?
